data_1008928
loop_
_publ_author_name
'Milligan, W O'
'Vernon, L W'
'Levy, H A'
'Peterson, S W'

_publ_section_title
;
Neutron diffraction studies on scandium orthovanadate and scandium oxide
;
_journal_coden_ASTM JPCHAX
_journal_name_full 'Journal of Physical Chemistry'
_journal_page_first 535
_journal_page_last 537
_journal_paper_doi 10.1021/j150506a012
_journal_volume 57
_journal_year 1953
_chemical_formula_structural 'Sc2 O3'
_chemical_formula_sum 'O3 Sc2'
_chemical_name_systematic 'Scandium oxide'
_space_group_IT_number 206
_symmetry_cell_setting cubic
_symmetry_Int_Tables_number 206
_symmetry_space_group_name_Hall '-I 2b 2c 3'
_symmetry_space_group_name_H-M 'I a -3'
_cell_angle_alpha 90
_cell_angle_beta 90
_cell_angle_gamma 90
_cell_formula_units_Z 16
_cell_length_a 9.79
_cell_length_b 9.79
_cell_length_c 9.79
_cell_volume 938.3
_cod_database_code 1008928

loop_
_symmetry_equiv_pos_as_xyz
x,y,z
x,-y,1/2-z
1/2-x,y,-z
-x,1/2-y,z
y,z,x
-y,1/2-z,x
y,-z,1/2-x
1/2-y,z,-x
z,x,y
1/2-z,x,-y
-z,1/2-x,y
z,-x,1/2-y
-x,-y,-z
-x,y,1/2+z
1/2+x,-y,z
x,1/2+y,-z
-y,-z,-x
y,1/2+z,-x
-y,z,1/2+x
1/2+y,-z,x
-z,-x,-y
1/2+z,-x,y
z,1/2+x,-y
-z,x,1/2+y
1/2+x,1/2+y,1/2+z
1/2+x,1/2-y,-z
-x,1/2+y,1/2-z
1/2-x,-y,1/2+z
1/2+y,1/2+z,1/2+x
1/2-y,-z,1/2+x
1/2+y,1/2-z,-x
-y,1/2+z,1/2-x
1/2+z,1/2+x,1/2+y
-z,1/2+x,1/2-y
1/2-z,-x,1/2+y
1/2+z,1/2-x,-y
1/2-x,1/2-y,1/2-z
1/2-x,1/2+y,z
x,1/2-y,1/2+z
1/2+x,y,1/2-z
1/2-y,1/2-z,1/2-x
1/2+y,z,1/2-x
1/2-y,1/2+z,x
y,1/2-z,1/2+x
1/2-z,1/2-x,1/2-y
z,1/2-x,1/2+y
1/2+z,x,1/2-y
1/2-z,1/2+x,y

loop_
_atom_site_label
_atom_site_type_symbol
_atom_site_symmetry_multiplicity
_atom_site_Wyckoff_symbol
_atom_site_fract_x
_atom_site_fract_y
_atom_site_fract_z
_atom_site_occupancy
_atom_site_attached_hydrogens
_atom_site_calc_flag
Sc1 Sc3+ 8 b 0.25 0.25 0.25 1. 0 d
Sc2 Sc3+ 24 d -0.03(1) 0. 0.25 1. 0 d
O1 O2- 48 e 0.385 0.145 0.38 1. 0 d

loop_
_atom_type_symbol
_atom_type_oxidation_number
Sc3+ 3.000
O2- -2.000

loop_
_cod_related_entry_id
_cod_related_entry_database
_cod_related_entry_code
1 ChemSpider 118686
2 AMCSD 0016795
